data_7234858
loop_
_publ_author_name
'Shen, Shou-Jie'
'Du, Xiao-Li'
'Xu, Xiao-Li'
'Wu, Yue-Hua'
'Zhao, Ming-gang'
'Liang, Jin-Yan'

_publ_section_title
;
 Combined inorganic base promoted N-addition/[2,3]-sigmatropic
 rearrangement to construct homoallyl sulfur-containing pyrazolones
;
_journal_issue 60
_journal_name_full 'RSC Advances'
_journal_page_first 34912
_journal_paper_doi 10.1039/C9RA07610G
_journal_volume 9
_journal_year 2019
_chemical_formula_sum 'C28 H26 N2 O S'
_chemical_formula_weight 438.57
_space_group_crystal_system orthorhombic
_space_group_IT_number 61
_space_group_name_Hall '-P 2ac 2ab'
_space_group_name_H-M_alt 'P b c a'
_symmetry_space_group_name_Hall '-P 2ac 2ab'
_symmetry_space_group_name_H-M 'P b c a'
_atom_sites_solution_hydrogens mixed
_audit_creation_method SHELXL-2018/3
_audit_update_record
;
2019-07-28 deposited with the CCDC.    2019-10-22 downloaded from the CCDC.
;
_cell_angle_alpha 90
_cell_angle_beta 90
_cell_angle_gamma 90
_cell_formula_units_Z 8
_cell_length_a 12.3067(3)
_cell_length_b 18.4393(4)
_cell_length_c 21.0597(5)
_cell_measurement_reflns_used 12213
_cell_measurement_temperature 293(2)
_cell_measurement_theta_max 27.4290
_cell_measurement_theta_min 3.3050
_cell_volume 4779.01(19)
_computing_structure_refinement 'SHELXL-2018/3 (Sheldrick, 2018)'
_diffrn_ambient_temperature 293(2)
_diffrn_detector 'CCD plate'
_diffrn_detector_area_resol_mean 16.0251
_diffrn_detector_type Eos
_diffrn_measured_fraction_theta_full 0.999
_diffrn_measured_fraction_theta_max 0.999
_diffrn_measurement_device_type 'Xcalibur, Eos'
_diffrn_radiation_type MoK\a
_diffrn_radiation_wavelength 0.710
_diffrn_reflns_av_R_equivalents 0.0353
_diffrn_reflns_av_unetI/netI 0.0214
_diffrn_reflns_Laue_measured_fraction_full 0.999
_diffrn_reflns_Laue_measured_fraction_max 0.999
_diffrn_reflns_limit_h_max 15
_diffrn_reflns_limit_h_min -15
_diffrn_reflns_limit_k_max 22
_diffrn_reflns_limit_k_min -22
_diffrn_reflns_limit_l_max 25
_diffrn_reflns_limit_l_min -26
_diffrn_reflns_number 53615
_diffrn_reflns_point_group_measured_fraction_full 0.999
_diffrn_reflns_point_group_measured_fraction_max 0.999
_diffrn_reflns_theta_full 25.214
_diffrn_reflns_theta_max 25.998
_diffrn_reflns_theta_min 2.922
_exptl_absorpt_coefficient_mu 0.158
_exptl_absorpt_correction_T_max 0.9469
_exptl_absorpt_correction_T_min 0.9402
_exptl_absorpt_correction_type multi-scan
_exptl_absorpt_process_details sadabs
_exptl_crystal_colour colorless
_exptl_crystal_density_diffrn 1.219
_exptl_crystal_description block
_exptl_crystal_F_000 1856
_exptl_crystal_size_max 0.400
_exptl_crystal_size_mid 0.380
_exptl_crystal_size_min 0.350
_refine_diff_density_max 0.543
_refine_diff_density_min -0.347
_refine_diff_density_rms 0.047
_refine_ls_extinction_method none
_refine_ls_goodness_of_fit_ref 1.057
_refine_ls_hydrogen_treatment constr
_refine_ls_matrix_type full
_refine_ls_number_parameters 317
_refine_ls_number_reflns 4705
_refine_ls_number_restraints 126
_refine_ls_restrained_S_all 1.116
_refine_ls_R_factor_all 0.0927
_refine_ls_R_factor_gt 0.0669
_refine_ls_shift/su_max 0.000
_refine_ls_shift/su_mean 0.000
_refine_ls_structure_factor_coef Fsqd
_refine_ls_weighting_details 'w=1/[\s^2^(Fo^2^)+(0.0988P)^2^+2.3581P] where P=(Fo^2^+2Fc^2^)/3'
_refine_ls_weighting_scheme calc
_refine_ls_wR_factor_gt 0.1860
_refine_ls_wR_factor_ref 0.2060
_reflns_Friedel_coverage 0.000
_reflns_number_gt 3339
_reflns_number_total 4705
_reflns_threshold_expression 'I > 2\s(I)'
_cod_data_source_file c9ra07610g2.cif
_cod_data_source_block 190523-1
_cod_original_cell_volume 4779.00(19)
_cod_database_code 7234858
_shelx_shelxl_version_number 2018/3
_shelx_space_group_comment
;
The symmetry employed for this shelxl refinement is uniquely defined
by the following loop, which should always be used as a source of
symmetry information in preference to the above space-group names.
They are only intended as comments.
;
_shelx_estimated_absorpt_t_min 0.940
_shelx_estimated_absorpt_t_max 0.947

loop_
_space_group_symop_operation_xyz
'x, y, z'
'-x+1/2, -y, z+1/2'
'x+1/2, -y+1/2, -z'
'-x, y+1/2, -z+1/2'
'-x, -y, -z'
'x-1/2, y, -z-1/2'
'-x-1/2, y-1/2, z'
'x, -y-1/2, z-1/2'

loop_
_atom_site_label
_atom_site_type_symbol
_atom_site_fract_x
_atom_site_fract_y
_atom_site_fract_z
_atom_site_U_iso_or_equiv
_atom_site_adp_type
_atom_site_occupancy
_atom_site_site_symmetry_order
_atom_site_calc_flag
_atom_site_refinement_flags_posn
_atom_site_refinement_flags_adp
_atom_site_refinement_flags_occupancy
_atom_site_disorder_assembly
_atom_site_disorder_group
N1 N 0.58312(15) 0.44401(10) 0.32856(9) 0.0450(5) Uani 1 1 d . . . . .
N2 N 0.65931(15) 0.46590(10) 0.28240(9) 0.0461(5) Uani 1 1 d . . . . .
O1 O 0.80422(13) 0.41245(9) 0.23003(8) 0.0528(5) Uani 1 1 d . . . . .
S1 S 0.80418(17) 0.57934(15) 0.47886(13) 0.1304(9) Uani 0.716(5) 1 d D U P A 1
S1' S 0.7704(5) 0.5552(4) 0.5152(3) 0.1356(19) Uani 0.284(5) 1 d D U P A 2
C1 C 0.9501(2) 0.34572(14) 0.34656(12) 0.0549(6) Uani 1 1 d . . . . .
H1 H 0.913969 0.386651 0.361411 0.066 Uiso 1 1 calc R U . . .
C2 C 1.0632(2) 0.34447(17) 0.34626(14) 0.0677(8) Uani 1 1 d . . . . .
H2 H 1.101932 0.384658 0.360363 0.081 Uiso 1 1 calc R U . . .
C3 C 1.1176(2) 0.28425(18) 0.32524(15) 0.0719(8) Uani 1 1 d . . . . .
H3 H 1.193177 0.283432 0.325207 0.086 Uiso 1 1 calc R U . . .
C4 C 1.0605(3) 0.22556(18) 0.30440(16) 0.0748(9) Uani 1 1 d . . . . .
H4 H 1.097453 0.184557 0.290405 0.090 Uiso 1 1 calc R U . . .
C5 C 0.9481(2) 0.22647(15) 0.30390(14) 0.0630(7) Uani 1 1 d . . . . .
H5 H 0.910288 0.186171 0.289217 0.076 Uiso 1 1 calc R U . . .
C6 C 0.89082(19) 0.28717(12) 0.32518(11) 0.0470(6) Uani 1 1 d . . . . .
C7 C 0.77030(19) 0.28659(12) 0.32599(11) 0.0480(6) Uani 1 1 d . . . . .
C8 C 0.7140(2) 0.22584(14) 0.33271(15) 0.0717(9) Uani 1 1 d . . . . .
H8A H 0.638548 0.227357 0.334069 0.086 Uiso 1 1 calc R U . . .
H8B H 0.750046 0.181658 0.336080 0.086 Uiso 1 1 calc R U . . .
C9 C 0.71252(18) 0.35681(12) 0.32065(11) 0.0441(5) Uani 1 1 d . . . . .
C10 C 0.73646(18) 0.41129(12) 0.27283(11) 0.0436(5) Uani 1 1 d . . . . .
C11 C 0.62573(18) 0.51768(11) 0.23639(10) 0.0424(5) Uani 1 1 d . . . . .
C12 C 0.7026(2) 0.56354(13) 0.20989(12) 0.0534(6) Uani 1 1 d . . . . .
H12 H 0.774889 0.561056 0.222594 0.064 Uiso 1 1 calc R U . . .
C13 C 0.6704(2) 0.61287(15) 0.16444(14) 0.0674(8) Uani 1 1 d . . . . .
H13 H 0.721640 0.643301 0.145875 0.081 Uiso 1 1 calc R U . . .
C14 C 0.5634(3) 0.61750(15) 0.14630(14) 0.0680(8) Uani 1 1 d . . . . .
H14 H 0.542262 0.651384 0.116024 0.082 Uiso 1 1 calc R U . . .
C15 C 0.4877(2) 0.57190(15) 0.17304(13) 0.0603(7) Uani 1 1 d . . . . .
H15 H 0.415295 0.575097 0.160621 0.072 Uiso 1 1 calc R U . . .
C16 C 0.51797(19) 0.52151(13) 0.21806(12) 0.0493(6) Uani 1 1 d . . . . .
H16 H 0.466681 0.490535 0.235848 0.059 Uiso 1 1 calc R U . . .
C17 C 0.4473(3) 0.51440(17) 0.37954(15) 0.0749(9) Uani 1 1 d . . . . .
H17A H 0.395988 0.486076 0.358655 0.090 Uiso 1 1 calc R U . . .
H17B H 0.424892 0.551417 0.406530 0.090 Uiso 1 1 calc R U . . .
C18 C 0.5511(2) 0.50215(13) 0.37095(12) 0.0565(7) Uani 1 1 d . . . . .
C19 C 0.6404(4) 0.5452(3) 0.39973(17) 0.1090(13) Uani 1 1 d D U . . .
H19A H 0.692596 0.556089 0.366558 0.131 Uiso 0.716(5) 1 d R U P A 1
H19B H 0.609676 0.590963 0.413544 0.131 Uiso 0.716(5) 1 d R U P A 1
H19C H 0.631772 0.595849 0.388469 0.131 Uiso 0.284(5) 1 d R U P A 2
H19D H 0.708952 0.528788 0.382070 0.131 Uiso 0.284(5) 1 d R U P A 2
C20 C 0.6985(6) 0.5153(4) 0.4520(3) 0.136(2) Uani 0.716(5) 1 d D U P A 1
H20A H 0.731946 0.469888 0.439449 0.164 Uiso 0.716(5) 1 calc R U P A 1
H20B H 0.648570 0.505409 0.486609 0.164 Uiso 0.716(5) 1 calc R U P A 1
C21 C 0.8647(9) 0.5107(5) 0.5253(5) 0.192(3) Uani 0.716(5) 1 d D U P A 1
H21A H 0.927235 0.530003 0.546736 0.289 Uiso 0.716(5) 1 calc R U P A 1
H21B H 0.813279 0.493565 0.556162 0.289 Uiso 0.716(5) 1 calc R U P A 1
H21C H 0.886475 0.471305 0.498440 0.289 Uiso 0.716(5) 1 calc R U P A 1
C20' C 0.6466(11) 0.5401(13) 0.4711(4) 0.127(3) Uani 0.284(5) 1 d D U P A 2
H20C H 0.621349 0.491993 0.482438 0.152 Uiso 0.284(5) 1 calc R U P A 2
H20D H 0.593456 0.574012 0.487714 0.152 Uiso 0.284(5) 1 calc R U P A 2
C21' C 0.8403(16) 0.4875(10) 0.4746(10) 0.159(4) Uani 0.284(5) 1 d D U P A 2
H21D H 0.913323 0.484514 0.490412 0.238 Uiso 0.284(5) 1 calc R U P A 2
H21E H 0.804348 0.441849 0.480908 0.238 Uiso 0.284(5) 1 calc R U P A 2
H21F H 0.841745 0.498767 0.430114 0.238 Uiso 0.284(5) 1 calc R U P A 2
C22 C 0.62231(18) 0.37845(12) 0.35244(11) 0.0448(5) Uani 1 1 d . . . . .
C23 C 0.5614(2) 0.34305(13) 0.40429(11) 0.0510(6) Uani 1 1 d . . . . .
C24 C 0.4507(2) 0.33044(15) 0.39781(13) 0.0613(7) Uani 1 1 d . . . . .
H24 H 0.414260 0.345959 0.361593 0.074 Uiso 1 1 calc R U . . .
C25 C 0.3949(3) 0.29470(18) 0.44545(18) 0.0871(11) Uani 1 1 d . . . . .
H25 H 0.320870 0.286024 0.440827 0.105 Uiso 1 1 calc R U . . .
C26 C 0.4467(4) 0.2720(2) 0.49899(18) 0.1003(13) Uani 1 1 d . . . . .
H26 H 0.408033 0.248629 0.530923 0.120 Uiso 1 1 calc R U . . .
C27 C 0.5555(4) 0.2838(2) 0.50563(16) 0.0989(13) Uani 1 1 d . . . . .
H27 H 0.590899 0.267802 0.542042 0.119 Uiso 1 1 calc R U . . .
C28 C 0.6141(3) 0.31945(18) 0.45864(14) 0.0772(9) Uani 1 1 d . . . . .
H28 H 0.688215 0.327401 0.463628 0.093 Uiso 1 1 calc R U . . .

loop_
_atom_site_aniso_label
_atom_site_aniso_U_11
_atom_site_aniso_U_22
_atom_site_aniso_U_33
_atom_site_aniso_U_23
_atom_site_aniso_U_13
_atom_site_aniso_U_12
N1 0.0428(10) 0.0413(10) 0.0509(11) 0.0099(8) 0.0063(8) 0.0018(8)
N2 0.0409(10) 0.0427(10) 0.0545(11) 0.0136(9) 0.0051(8) 0.0022(8)
O1 0.0432(9) 0.0488(10) 0.0664(11) 0.0100(8) 0.0107(8) 0.0019(7)
S1 0.0946(12) 0.194(2) 0.1022(15) -0.0123(14) -0.0094(10) -0.0288(12)
S1' 0.108(3) 0.192(4) 0.107(3) -0.032(3) -0.010(3) -0.035(3)
C1 0.0550(14) 0.0459(13) 0.0638(15) 0.0059(12) -0.0066(12) 0.0016(11)
C2 0.0625(17) 0.0656(17) 0.0751(18) 0.0161(15) -0.0130(14) -0.0115(14)
C3 0.0498(15) 0.084(2) 0.082(2) 0.0221(17) 0.0012(14) 0.0113(15)
C4 0.0640(18) 0.074(2) 0.086(2) 0.0015(17) 0.0051(16) 0.0214(16)
C5 0.0649(17) 0.0557(16) 0.0686(17) -0.0033(13) -0.0028(14) 0.0120(13)
C6 0.0500(13) 0.0431(12) 0.0478(12) 0.0096(10) -0.0035(10) 0.0037(10)
C7 0.0501(13) 0.0379(12) 0.0561(14) 0.0061(10) -0.0044(11) 0.0021(10)
C8 0.0591(16) 0.0406(14) 0.115(3) 0.0139(15) 0.0018(16) 0.0001(12)
C9 0.0428(12) 0.0375(12) 0.0520(13) 0.0068(10) -0.0029(10) -0.0023(9)
C10 0.0363(11) 0.0386(12) 0.0557(13) 0.0047(10) -0.0022(10) -0.0013(9)
C11 0.0480(12) 0.0310(10) 0.0482(12) 0.0031(9) 0.0002(10) 0.0031(9)
C12 0.0495(14) 0.0448(13) 0.0660(16) 0.0102(11) 0.0018(11) -0.0029(11)
C13 0.0749(19) 0.0502(15) 0.0770(19) 0.0215(14) 0.0097(15) -0.0066(14)
C14 0.083(2) 0.0545(16) 0.0662(17) 0.0222(14) -0.0026(15) 0.0124(15)
C15 0.0568(15) 0.0602(16) 0.0638(16) 0.0078(13) -0.0096(13) 0.0112(12)
C16 0.0481(13) 0.0424(12) 0.0573(14) 0.0028(11) 0.0006(11) -0.0003(10)
C17 0.085(2) 0.0705(19) 0.0692(18) -0.0113(15) 0.0137(16) 0.0210(17)
C18 0.0738(18) 0.0450(13) 0.0508(14) 0.0014(11) 0.0037(12) -0.0054(12)
C19 0.117(3) 0.132(3) 0.078(2) -0.014(2) -0.001(2) -0.056(2)
C20 0.131(4) 0.165(4) 0.113(4) -0.007(3) -0.036(3) -0.038(4)
C21 0.183(7) 0.218(7) 0.176(6) -0.014(6) -0.058(6) 0.005(6)
C20' 0.106(5) 0.178(5) 0.097(5) -0.023(5) -0.021(4) -0.028(5)
C21' 0.155(8) 0.189(8) 0.132(8) -0.027(7) -0.018(7) -0.027(8)
C22 0.0457(12) 0.0400(12) 0.0487(12) 0.0073(10) -0.0038(10) -0.0024(10)
C23 0.0622(15) 0.0428(12) 0.0481(13) 0.0086(10) 0.0053(11) 0.0013(11)
C24 0.0628(16) 0.0566(15) 0.0645(16) 0.0083(13) 0.0123(13) -0.0052(13)
C25 0.091(2) 0.076(2) 0.094(2) 0.0099(19) 0.038(2) -0.0154(18)
C26 0.139(4) 0.085(2) 0.077(2) 0.020(2) 0.047(3) -0.009(2)
C27 0.148(4) 0.090(3) 0.0579(19) 0.0337(18) 0.005(2) 0.011(2)
C28 0.091(2) 0.078(2) 0.0634(17) 0.0215(15) -0.0027(16) 0.0057(17)

loop_
_atom_type_symbol
_atom_type_description
_atom_type_scat_dispersion_real
_atom_type_scat_dispersion_imag
_atom_type_scat_source
C C 0.0033 0.0016 'International Tables Vol C Tables 4.2.6.8 and 6.1.1.4'
H H 0.0000 0.0000 'International Tables Vol C Tables 4.2.6.8 and 6.1.1.4'
N N 0.0061 0.0033 'International Tables Vol C Tables 4.2.6.8 and 6.1.1.4'
O O 0.0106 0.0060 'International Tables Vol C Tables 4.2.6.8 and 6.1.1.4'
S S 0.1246 0.1234 'International Tables Vol C Tables 4.2.6.8 and 6.1.1.4'

loop_
_geom_angle_atom_site_label_1
_geom_angle_atom_site_label_2
_geom_angle_atom_site_label_3
_geom_angle
C22 N1 N2 105.47(17)
C22 N1 C18 120.83(19)
N2 N1 C18 113.18(18)
C10 N2 N1 110.17(17)
C10 N2 C11 125.63(19)
N1 N2 C11 117.96(17)
C21 S1 C20 90.5(4)
C21' S1' C20' 93.1(10)
C6 C1 C2 121.0(3)
C3 C2 C1 120.2(3)
C4 C3 C2 119.7(3)
C3 C4 C5 120.5(3)
C4 C5 C6 120.8(3)
C1 C6 C5 117.7(2)
C1 C6 C7 122.1(2)
C5 C6 C7 120.2(2)
C8 C7 C9 119.8(2)
C8 C7 C6 122.0(2)
C9 C7 C6 118.2(2)
C22 C9 C10 107.75(19)
C22 C9 C7 127.8(2)
C10 C9 C7 124.0(2)
O1 C10 N2 123.7(2)
O1 C10 C9 131.2(2)
N2 C10 C9 105.08(19)
C16 C11 C12 120.7(2)
C16 C11 N2 120.2(2)
C12 C11 N2 119.1(2)
C13 C12 C11 119.1(2)
C14 C13 C12 120.6(3)
C13 C14 C15 119.9(2)
C14 C15 C16 120.6(3)
C15 C16 C11 119.1(2)
C17 C18 N1 118.5(3)
C17 C18 C19 125.0(3)
N1 C18 C19 116.5(3)
C20 C19 C18 118.7(4)
C18 C19 C20' 114.3(6)
C19 C20 S1 110.1(5)
C19 C20' S1' 123.1(8)
C9 C22 N1 111.09(19)
C9 C22 C23 130.6(2)
N1 C22 C23 118.3(2)
C28 C23 C24 119.2(2)
C28 C23 C22 120.8(2)
C24 C23 C22 120.0(2)
C25 C24 C23 119.7(3)
C26 C25 C24 121.0(4)
C25 C26 C27 119.7(3)
C26 C27 C28 120.8(3)
C23 C28 C27 119.6(3)

loop_
_geom_bond_atom_site_label_1
_geom_bond_atom_site_label_2
_geom_bond_distance
N1 C22 1.395(3)
N1 N2 1.410(2)
N1 C18 1.449(3)
N2 C10 1.399(3)
N2 C11 1.422(3)
O1 C10 1.228(3)
S1 C21 1.765(7)
S1 C20 1.846(6)
S1' C21' 1.740(10)
S1' C20' 1.806(9)
C1 C6 1.378(3)
C1 C2 1.392(4)
C2 C3 1.370(4)
C3 C4 1.363(4)
C4 C5 1.383(4)
C5 C6 1.397(3)
C6 C7 1.483(3)
C7 C8 1.325(3)
C7 C9 1.482(3)
C9 C22 1.356(3)
C9 C10 1.453(3)
C11 C16 1.383(3)
C11 C12 1.386(3)
C12 C13 1.379(4)
C13 C14 1.374(4)
C14 C15 1.376(4)
C15 C16 1.379(3)
C17 C18 1.310(4)
C18 C19 1.484(4)
C19 C20 1.423(6)
C19 C20' 1.508(9)
C22 C23 1.477(3)
C23 C28 1.386(4)
C23 C24 1.388(4)
C24 C25 1.383(4)
C25 C26 1.361(5)
C26 C27 1.364(6)
C27 C28 1.390(5)
